data_4037414
loop_
_publ_author_name
'Pu\<savec Kirar, Eva'
'Gro\<selj, Uro\<s'
'Golobi\<c, Amalija'
'Po\<zgan, Franc'
'Pusch, Stefan'
'Weber, Carina'
'Andernach, Lars'
'\<Stefane, Bogdan'
'Opatz, Till'
'Svete, Jurij'

_publ_section_title
;
 Absolute Configuration Determination of
 2,3-Dihydro-1H,5H-pyrazolo[1,2-a]pyrazoles Using Chiroptical Methods at
 Different Wavelengths.
;
_journal_issue 23
_journal_name_full 'The Journal of organic chemistry'
_journal_page_first 11802
_journal_page_last 11812
_journal_paper_doi 10.1021/acs.joc.6b02270
_journal_volume 81
_journal_year 2016
_chemical_absolute_configuration rmad
_chemical_formula_sum 'C31 H37 N5 O8'
_chemical_formula_weight 607.66
_space_group_IT_number 18
_space_group_name_Hall 'P 2 2ab'
_space_group_name_H-M_alt 'P 21 21 2'
_symmetry_cell_setting orthorhombic
_symmetry_space_group_name_H-M 'P 21 21 2'
_atom_sites_solution_hydrogens geom
_atom_sites_solution_primary direct
_atom_sites_solution_secondary difmap
_audit_creation_method SHELXL-97
_cell_angle_alpha 90.00
_cell_angle_beta 90.00
_cell_angle_gamma 90.00
_cell_formula_units_Z 4
_cell_length_a 28.3091(10)
_cell_length_b 23.6454(8)
_cell_length_c 5.23750(10)
_cell_measurement_reflns_used 6413
_cell_measurement_temperature 293(1)
_cell_measurement_theta_max 74.1640
_cell_measurement_theta_min 3.5720
_cell_volume 3505.88(18)
_computing_cell_refinement
;
CrysAlisPro, Agilent Technologies,
Version 1.171.36.28 (release 01-02-2013 CrysAlis171 .NET)
(compiled Feb  1 2013,16:14:44)
;
_computing_data_collection
;
CrysAlisPro, Agilent Technologies,
Version 1.171.36.28 (release 01-02-2013 CrysAlis171 .NET)
(compiled Feb  1 2013,16:14:44)
;
_computing_data_reduction
;
CrysAlisPro, Agilent Technologies,
Version 1.171.36.28 (release 01-02-2013 CrysAlis171 .NET)
(compiled Feb  1 2013,16:14:44)
;
_computing_molecular_graphics 'ORTEPIII (Farrugia, 1997)'
_computing_publication_material 'SHELXL-97 (Sheldrick, 2008)'
_computing_structure_refinement 'SHELXL-97 (Sheldrick, 1997)'
_diffrn_ambient_temperature 293(1)
_diffrn_detector_area_resol_mean 10.4933
_diffrn_measured_fraction_theta_full 0.991
_diffrn_measured_fraction_theta_max 0.991
_diffrn_measurement_device_type 'SuperNova, Dual, Cu at zero, Atlas'
_diffrn_radiation_monochromator mirror
_diffrn_radiation_source 'SuperNova (Cu) X-ray Source'
_diffrn_radiation_type 'Cu K\a'
_diffrn_radiation_wavelength 1.5418
_diffrn_reflns_av_R_equivalents 0.0544
_diffrn_reflns_av_sigmaI/netI 0.0444
_diffrn_reflns_limit_h_max 34
_diffrn_reflns_limit_h_min -28
_diffrn_reflns_limit_k_max 29
_diffrn_reflns_limit_k_min -29
_diffrn_reflns_limit_l_max 6
_diffrn_reflns_limit_l_min -5
_diffrn_reflns_number 27026
_diffrn_reflns_theta_full 75.10
_diffrn_reflns_theta_max 75.10
_diffrn_reflns_theta_min 3.12
_exptl_absorpt_coefficient_mu 0.697
_exptl_absorpt_correction_T_max 0.98
_exptl_absorpt_correction_T_min 0.93
_exptl_absorpt_correction_type multi-scan
_exptl_absorpt_process_details
;
CrysAlisPro, Agilent Technologies,
Version 1.171.36.28 (release 01-02-2013 CrysAlis171 .NET)
(compiled Feb  1 2013,16:14:44)
Empirical absorption correction using spherical harmonics,
 implemented in SCALE3 ABSPACK scaling algorithm.
;
_exptl_crystal_colour colourless
_exptl_crystal_density_diffrn 1.151
_exptl_crystal_density_method 'not measured'
_exptl_crystal_description stick
_exptl_crystal_F_000 1288
_exptl_crystal_size_max 0.35
_exptl_crystal_size_mid 0.08
_exptl_crystal_size_min 0.03
_refine_diff_density_max 1.059
_refine_diff_density_min -0.467
_refine_diff_density_rms 0.132
_refine_ls_abs_structure_details 'Flack H D (1983), Acta Cryst. A39, 876-881'
_refine_ls_abs_structure_Flack 0.0(4)
_refine_ls_extinction_coef 0.0084(8)
_refine_ls_extinction_expression Fc^*^=kFc[1+0.001xFc^2^\l^3^/sin(2\q)]^-1/4^
_refine_ls_extinction_method SHELXL
_refine_ls_goodness_of_fit_ref 1.081
_refine_ls_hydrogen_treatment mixed
_refine_ls_matrix_type full
_refine_ls_number_parameters 404
_refine_ls_number_reflns 7152
_refine_ls_number_restraints 0
_refine_ls_restrained_S_all 1.081
_refine_ls_R_factor_all 0.1005
_refine_ls_R_factor_gt 0.0767
_refine_ls_shift/su_max 0.012
_refine_ls_shift/su_mean 0.000
_refine_ls_structure_factor_coef Fsqd
_refine_ls_weighting_details 'calc w=1/[\s^2^(Fo^2^)+(0.1473P)^2^+0.0000P] where P=(Fo^2^+2Fc^2^)/3'
_refine_ls_weighting_scheme calc
_refine_ls_wR_factor_gt 0.2080
_refine_ls_wR_factor_ref 0.2311
_reflns_number_gt 5127
_reflns_number_total 7152
_reflns_threshold_expression >2\s(I)
_cod_data_source_file jo6b02270_si_001.cif
_cod_data_source_block 3f-
_cod_original_sg_symbol_H-M P21212
_cod_database_code 4037414

loop_
_symmetry_equiv_pos_as_xyz
'x, y, z'
'-x, -y, z'
'x+1/2, -y+1/2, -z'
'-x+1/2, y+1/2, -z'

loop_
_atom_site_label
_atom_site_type_symbol
_atom_site_fract_x
_atom_site_fract_y
_atom_site_fract_z
_atom_site_U_iso_or_equiv
_atom_site_adp_type
_atom_site_occupancy
_atom_site_symmetry_multiplicity
_atom_site_calc_flag
_atom_site_refinement_flags
C1 C 0.21375(13) 0.48790(14) 0.4173(6) 0.0469(7) Uani 1 1 d .
H7 H 0.2318 0.4885 0.5768 0.056 Uiso 1 1 calc R
C2 C 0.24848(13) 0.48308(15) 0.1913(7) 0.0491(8) Uani 1 1 d .
H5 H 0.2310 0.4711 0.0391 0.059 Uiso 1 1 calc R
C3 C 0.26540(15) 0.54369(17) 0.1534(8) 0.0572(9) Uani 1 1 d .
C4 C 0.23502(13) 0.62878(15) 0.3847(7) 0.0496(8) Uani 1 1 d .
H2 H 0.2560 0.6572 0.3379 0.059 Uiso 1 1 calc R
C5 C 0.20389(12) 0.63270(14) 0.5743(6) 0.0446(7) Uani 1 1 d .
C6 C 0.17670(12) 0.57767(14) 0.5973(7) 0.0451(7) Uani 1 1 d .
H3 H 0.1857 0.5582 0.7551 0.054 Uiso 1 1 calc R
C7 C 0.12356(12) 0.58429(15) 0.5866(7) 0.0476(8) Uani 1 1 d .
C8 C 0.09473(16) 0.5598(2) 0.7702(10) 0.0726(12) Uani 1 1 d .
H10 H 0.1083 0.5393 0.9029 0.087 Uiso 1 1 calc R
C9 C 0.04576(17) 0.5656(2) 0.7584(12) 0.0808(15) Uani 1 1 d .
H11 H 0.0266 0.5486 0.8802 0.097 Uiso 1 1 calc R
C10 C 0.02655(15) 0.5965(2) 0.5659(11) 0.0704(12) Uani 1 1 d .
C11 C 0.05316(17) 0.6223(2) 0.3866(10) 0.0744(12) Uani 1 1 d .
H13 H 0.0391 0.6439 0.2591 0.089 Uiso 1 1 calc R
C12 C 0.10245(15) 0.6160(2) 0.3961(8) 0.0652(11) Uani 1 1 d .
H14 H 0.1211 0.6333 0.2727 0.078 Uiso 1 1 calc R
C13 C 0.19584(11) 0.67927(14) 0.7540(6) 0.0432(7) Uani 1 1 d .
C14 C 0.21811(12) 0.73743(14) 0.7114(6) 0.0441(7) Uani 1 1 d .
H30 H 0.2128 0.7596 0.8668 0.053 Uiso 1 1 calc R
C15 C 0.19310(15) 0.76780(17) 0.4949(7) 0.0561(9) Uani 1 1 d .
H39A H 0.2043 0.8060 0.4845 0.084 Uiso 1 1 calc R
H39B H 0.1597 0.7679 0.5262 0.084 Uiso 1 1 calc R
H39C H 0.1994 0.7487 0.3369 0.084 Uiso 1 1 calc R
C16 C 0.29885(13) 0.73142(15) 0.8657(7) 0.0484(7) Uani 1 1 d .
C17 C 0.38362(14) 0.7259(2) 0.9639(7) 0.0581(10) Uani 1 1 d .
C18 C 0.37943(19) 0.6719(2) 1.1265(11) 0.0779(13) Uani 1 1 d .
H37A H 0.3571 0.6780 1.2614 0.117 Uiso 1 1 calc R
H37B H 0.4097 0.6629 1.1984 0.117 Uiso 1 1 calc R
H37C H 0.3689 0.6412 1.0209 0.117 Uiso 1 1 calc R
C19 C 0.42560(17) 0.7224(4) 0.7850(10) 0.103(2) Uani 1 1 d .
H36A H 0.4223 0.6898 0.6771 0.155 Uiso 1 1 calc R
H36B H 0.4541 0.7192 0.8830 0.155 Uiso 1 1 calc R
H36C H 0.4269 0.7558 0.6814 0.155 Uiso 1 1 calc R
C20 C 0.38612(19) 0.7785(2) 1.1240(10) 0.0766(13) Uani 1 1 d .
H35A H 0.3861 0.8111 1.0150 0.115 Uiso 1 1 calc R
H35B H 0.4146 0.7780 1.2237 0.115 Uiso 1 1 calc R
H35C H 0.3593 0.7799 1.2357 0.115 Uiso 1 1 calc R
C21 C 0.17510(15) 0.44291(16) 0.4382(8) 0.0568(9) Uani 1 1 d .
H42 H 0.1562 0.4527 0.5885 0.068 Uiso 1 1 calc R
C22 C 0.1419(2) 0.4410(3) 0.2180(11) 0.0833(14) Uani 1 1 d .
H44A H 0.1273 0.4773 0.1973 0.125 Uiso 1 1 calc R
H44B H 0.1181 0.4130 0.2490 0.125 Uiso 1 1 calc R
H44C H 0.1590 0.4315 0.0657 0.125 Uiso 1 1 calc R
C23 C 0.1958(2) 0.38481(19) 0.4889(13) 0.0905(17) Uani 1 1 d .
H43A H 0.2184 0.3758 0.3584 0.136 Uiso 1 1 calc R
H43B H 0.1710 0.3571 0.4879 0.136 Uiso 1 1 calc R
H43C H 0.2111 0.3847 0.6524 0.136 Uiso 1 1 calc R
C24 C 0.31101(14) 0.42301(17) 0.0344(7) 0.0533(8) Uani 1 1 d .
C25 C 0.37932(17) 0.3707(2) -0.0726(9) 0.0713(12) Uani 1 1 d .
H21A H 0.3962 0.4008 -0.1589 0.086 Uiso 1 1 calc R
H21B H 0.3616 0.3492 -0.1981 0.086 Uiso 1 1 calc R
C26 C 0.41282(14) 0.33322(19) 0.0686(9) 0.0602(10) Uani 1 1 d .
C27 C 0.4441(2) 0.3552(2) 0.2481(13) 0.0938(19) Uani 1 1 d .
H28 H 0.4445 0.3939 0.2790 0.113 Uiso 1 1 calc R
C28 C 0.4743(2) 0.3205(3) 0.3802(15) 0.105(2) Uani 1 1 d .
H27 H 0.4960 0.3361 0.4933 0.126 Uiso 1 1 calc R
C29 C 0.47284(19) 0.2630(3) 0.3467(12) 0.0868(15) Uani 1 1 d .
H26 H 0.4925 0.2395 0.4412 0.104 Uiso 1 1 calc R
C30 C 0.4419(2) 0.2405(2) 0.1720(11) 0.0877(15) Uani 1 1 d .
H25 H 0.4411 0.2016 0.1465 0.105 Uiso 1 1 calc R
C31 C 0.41227(18) 0.2748(2) 0.0348(10) 0.0725(12) Uani 1 1 d .
H24 H 0.3915 0.2589 -0.0824 0.087 Uiso 1 1 calc R
N1 N 0.19336(10) 0.54479(12) 0.3730(5) 0.0446(6) Uani 1 1 d .
N2 N 0.23177(11) 0.57728(13) 0.2686(6) 0.0517(7) Uani 1 1 d .
N3 N -0.02509(16) 0.6047(2) 0.5555(14) 0.0972(16) Uani 1 1 d .
N4 N 0.26881(11) 0.73532(14) 0.6697(5) 0.0494(7) Uani 1 1 d .
H31 H 0.2797 0.7366 0.5164 0.059 Uiso 1 1 calc R
N5 N 0.28662(12) 0.44447(15) 0.2338(6) 0.0581(8) Uani 1 1 d .
H18 H 0.2940 0.4349 0.3870 0.070 Uiso 1 1 calc R
O1 O 0.30075(14) 0.55992(15) 0.0523(9) 0.0947(13) Uani 1 1 d .
O2 O -0.04867(16) 0.5802(3) 0.7230(16) 0.148(2) Uani 1 1 d .
O3 O -0.04123(16) 0.6371(3) 0.4021(14) 0.137(2) Uani 1 1 d .
O4 O 0.16918(10) 0.67240(12) 0.9331(5) 0.0558(6) Uani 1 1 d .
O5 O 0.28639(9) 0.72995(13) 1.0899(5) 0.0571(7) Uani 1 1 d .
O6 O 0.34357(9) 0.73016(15) 0.7832(5) 0.0629(7) Uani 1 1 d .
O7 O 0.30100(11) 0.42847(14) -0.1871(5) 0.0691(8) Uani 1 1 d .
O8 O 0.34822(11) 0.39336(14) 0.1211(6) 0.0692(8) Uani 1 1 d .

loop_
_atom_site_aniso_label
_atom_site_aniso_U_11
_atom_site_aniso_U_22
_atom_site_aniso_U_33
_atom_site_aniso_U_23
_atom_site_aniso_U_13
_atom_site_aniso_U_12
C1 0.0537(18) 0.0479(17) 0.0391(16) 0.0052(14) -0.0011(15) 0.0073(14)
C2 0.0487(19) 0.0518(18) 0.0469(18) 0.0009(15) -0.0008(15) 0.0087(15)
C3 0.056(2) 0.059(2) 0.056(2) -0.0032(17) 0.0165(17) 0.0020(17)
C4 0.0549(19) 0.0472(17) 0.0466(17) 0.0027(14) 0.0090(16) -0.0018(14)
C5 0.0451(16) 0.0489(17) 0.0397(16) 0.0025(13) 0.0038(14) 0.0025(13)
C6 0.0476(17) 0.0482(16) 0.0394(15) 0.0041(13) 0.0073(14) 0.0054(13)
C7 0.0474(18) 0.0504(17) 0.0448(17) -0.0001(14) 0.0044(15) -0.0001(14)
C8 0.059(2) 0.077(3) 0.083(3) 0.027(2) 0.022(2) 0.005(2)
C9 0.060(3) 0.075(3) 0.107(4) 0.007(3) 0.032(3) -0.006(2)
C10 0.051(2) 0.065(2) 0.096(3) -0.012(2) 0.005(2) -0.0029(19)
C11 0.058(2) 0.096(3) 0.069(3) 0.007(3) -0.009(2) 0.008(2)
C12 0.053(2) 0.091(3) 0.051(2) 0.014(2) 0.0024(18) 0.006(2)
C13 0.0388(15) 0.0524(17) 0.0384(15) 0.0011(13) 0.0041(13) 0.0012(14)
C14 0.0454(16) 0.0490(17) 0.0380(15) -0.0004(13) 0.0014(13) -0.0018(14)
C15 0.061(2) 0.056(2) 0.052(2) 0.0077(16) -0.0023(17) 0.0047(18)
C16 0.0438(17) 0.0568(18) 0.0445(18) -0.0008(15) 0.0052(14) -0.0048(15)
C17 0.0475(19) 0.088(3) 0.0382(17) 0.0006(18) -0.0017(15) -0.0041(19)
C18 0.073(3) 0.083(3) 0.077(3) 0.004(3) -0.010(2) 0.008(2)
C19 0.049(2) 0.204(8) 0.057(3) -0.006(4) 0.003(2) -0.001(3)
C20 0.075(3) 0.082(3) 0.073(3) -0.001(2) -0.012(2) -0.011(2)
C21 0.067(2) 0.0501(18) 0.053(2) 0.0082(16) 0.0095(18) 0.0024(17)
C22 0.082(3) 0.087(3) 0.081(3) 0.004(3) -0.009(3) -0.024(3)
C23 0.109(4) 0.048(2) 0.115(4) 0.017(2) 0.005(4) -0.002(2)
C24 0.0525(19) 0.059(2) 0.0482(19) -0.0026(16) -0.0042(16) 0.0142(16)
C25 0.067(3) 0.087(3) 0.059(2) -0.010(2) 0.000(2) 0.031(2)
C26 0.0476(19) 0.069(2) 0.064(2) -0.009(2) 0.0056(18) 0.0145(17)
C27 0.093(4) 0.071(3) 0.117(4) -0.022(3) -0.040(4) 0.016(3)
C28 0.085(4) 0.106(4) 0.123(5) -0.006(4) -0.052(4) 0.008(3)
C29 0.071(3) 0.091(4) 0.099(4) 0.007(3) -0.015(3) 0.027(3)
C30 0.111(4) 0.068(3) 0.084(3) 0.003(3) -0.010(3) 0.018(3)
C31 0.074(3) 0.073(3) 0.071(3) -0.003(2) -0.007(2) 0.001(2)
N1 0.0481(14) 0.0453(13) 0.0405(13) 0.0047(11) 0.0053(12) 0.0040(12)
N2 0.0575(17) 0.0454(14) 0.0522(16) 0.0029(12) 0.0160(14) 0.0000(13)
N3 0.057(2) 0.083(3) 0.152(5) -0.012(3) 0.004(3) -0.006(2)
N4 0.0450(15) 0.0674(17) 0.0358(14) -0.0021(12) 0.0016(12) -0.0074(13)
N5 0.0578(17) 0.073(2) 0.0437(15) -0.0020(14) -0.0009(14) 0.0226(16)
O1 0.081(2) 0.077(2) 0.126(3) -0.016(2) 0.060(2) -0.0112(18)
O2 0.063(2) 0.145(4) 0.236(7) 0.018(5) 0.039(4) -0.009(3)
O3 0.065(2) 0.150(5) 0.196(6) 0.024(5) -0.026(3) 0.013(3)
O4 0.0592(15) 0.0651(15) 0.0429(13) -0.0009(12) 0.0131(12) -0.0047(12)
O5 0.0533(14) 0.0817(17) 0.0363(12) 0.0059(12) 0.0106(11) -0.0022(13)
O6 0.0446(13) 0.106(2) 0.0378(13) -0.0006(14) 0.0036(10) -0.0041(14)
O7 0.0692(18) 0.091(2) 0.0471(14) -0.0024(14) -0.0056(13) 0.0275(16)
O8 0.0643(17) 0.089(2) 0.0547(15) -0.0075(14) -0.0041(13) 0.0363(16)

loop_
_atom_type_symbol
_atom_type_description
_atom_type_scat_dispersion_real
_atom_type_scat_dispersion_imag
_atom_type_scat_source
C C 0.0181 0.0091 'International Tables Vol C Tables 4.2.6.8 and 6.1.1.4'
H H 0.0000 0.0000 'International Tables Vol C Tables 4.2.6.8 and 6.1.1.4'
N N 0.0311 0.0180 'International Tables Vol C Tables 4.2.6.8 and 6.1.1.4'
O O 0.0492 0.0322 'International Tables Vol C Tables 4.2.6.8 and 6.1.1.4'

loop_
_geom_angle_atom_site_label_1
_geom_angle_atom_site_label_2
_geom_angle_atom_site_label_3
_geom_angle
N1 C1 C21 111.3(3)
N1 C1 C2 101.3(3)
C21 C1 C2 117.4(3)
N5 C2 C3 112.5(3)
N5 C2 C1 114.1(3)
C3 C2 C1 103.4(3)
O1 C3 N2 125.9(4)
O1 C3 C2 128.5(4)
N2 C3 C2 105.5(3)
C5 C4 N2 110.5(3)
C4 C5 C13 129.3(3)
C4 C5 C6 109.6(3)
C13 C5 C6 121.0(3)
N1 C6 C7 109.9(3)
N1 C6 C5 103.0(3)
C7 C6 C5 114.4(3)
C12 C7 C8 118.1(4)
C12 C7 C6 120.8(3)
C8 C7 C6 121.1(3)
C7 C8 C9 120.9(5)
C10 C9 C8 118.9(5)
C11 C10 C9 122.4(4)
C11 C10 N3 117.9(5)
C9 C10 N3 119.6(5)
C10 C11 C12 118.8(4)
C7 C12 C11 120.8(4)
O4 C13 C5 119.5(3)
O4 C13 C14 119.3(3)
C5 C13 C14 121.2(3)
N4 C14 C15 111.4(3)
N4 C14 C13 113.5(3)
C15 C14 C13 110.0(3)
O5 C16 N4 123.7(3)
O5 C16 O6 125.5(3)
N4 C16 O6 110.8(3)
O6 C17 C20 109.7(4)
O6 C17 C19 102.1(3)
C20 C17 C19 110.8(5)
O6 C17 C18 110.5(4)
C20 C17 C18 112.4(4)
C19 C17 C18 110.9(5)
C22 C21 C23 110.6(4)
C22 C21 C1 114.6(3)
C23 C21 C1 111.5(4)
O7 C24 O8 124.5(4)
O7 C24 N5 125.8(4)
O8 C24 N5 109.6(3)
O8 C25 C26 105.0(4)
C27 C26 C31 117.6(4)
C27 C26 C25 121.2(4)
C31 C26 C25 121.2(4)
C28 C27 C26 121.0(5)
C29 C28 C27 120.6(6)
C30 C29 C28 119.3(5)
C29 C30 C31 120.6(5)
C30 C31 C26 120.9(5)
N2 N1 C1 104.5(3)
N2 N1 C6 105.1(3)
C1 N1 C6 118.4(3)
C4 N2 C3 131.5(3)
C4 N2 N1 111.0(3)
C3 N2 N1 112.4(3)
O3 N3 O2 124.3(5)
O3 N3 C10 119.1(5)
O2 N3 C10 116.4(6)
C16 N4 C14 121.1(3)
C24 N5 C2 120.3(3)
C16 O6 C17 121.3(3)
C24 O8 C25 115.7(3)

loop_
_geom_bond_atom_site_label_1
_geom_bond_atom_site_label_2
_geom_bond_distance
C1 N1 1.482(4)
C1 C21 1.530(5)
C1 C2 1.543(5)
C2 N5 1.431(5)
C2 C3 1.524(6)
C3 O1 1.195(5)
C3 N2 1.379(5)
C4 C5 1.331(5)
C4 N2 1.364(5)
C5 C13 1.466(5)
C5 C6 1.516(5)
C6 N1 1.486(4)
C6 C7 1.514(5)
C7 C12 1.383(6)
C7 C8 1.387(6)
C8 C9 1.394(7)
C9 C10 1.359(8)
C10 C11 1.349(7)
C10 N3 1.476(6)
C11 C12 1.404(6)
C13 O4 1.215(4)
C13 C14 1.529(5)
C14 N4 1.453(4)
C14 C15 1.517(5)
C16 O5 1.226(4)
C16 N4 1.336(5)
C16 O6 1.338(4)
C17 O6 1.480(5)
C17 C20 1.500(7)
C17 C19 1.516(6)
C17 C18 1.539(7)
C21 C22 1.488(7)
C21 C23 1.517(6)
C24 O7 1.201(5)
C24 O8 1.344(5)
C24 N5 1.351(5)
C25 O8 1.446(5)
C25 C26 1.494(6)
C26 C27 1.392(7)
C26 C31 1.392(7)
C27 C28 1.372(8)
C28 C29 1.372(9)
C29 C30 1.373(8)
C30 C31 1.372(7)
N1 N2 1.439(4)
N3 O3 1.200(8)
N3 O2 1.245(8)

loop_
_geom_torsion_atom_site_label_1
_geom_torsion_atom_site_label_2
_geom_torsion_atom_site_label_3
_geom_torsion_atom_site_label_4
_geom_torsion
N1 C1 C2 N5 155.9(3)
C21 C1 C2 N5 -82.7(4)
N1 C1 C2 C3 33.4(4)
C21 C1 C2 C3 154.8(3)
N5 C2 C3 O1 34.4(7)
C1 C2 C3 O1 158.0(5)
N5 C2 C3 N2 -143.7(3)
C1 C2 C3 N2 -20.2(4)
N2 C4 C5 C13 178.1(3)
N2 C4 C5 C6 1.4(4)
C4 C5 C6 N1 -6.3(4)
C13 C5 C6 N1 176.6(3)
C4 C5 C6 C7 -125.6(3)
C13 C5 C6 C7 57.4(4)
N1 C6 C7 C12 -66.3(4)
C5 C6 C7 C12 49.0(5)
N1 C6 C7 C8 115.0(4)
C5 C6 C7 C8 -129.7(4)
C12 C7 C8 C9 1.9(7)
C6 C7 C8 C9 -179.4(4)
C7 C8 C9 C10 -1.1(8)
C8 C9 C10 C11 -0.6(8)
C8 C9 C10 N3 -177.9(5)
C9 C10 C11 C12 1.4(8)
N3 C10 C11 C12 178.8(5)
C8 C7 C12 C11 -1.1(7)
C6 C7 C12 C11 -179.7(4)
C10 C11 C12 C7 -0.6(8)
C4 C5 C13 O4 -171.8(4)
C6 C5 C13 O4 4.6(5)
C4 C5 C13 C14 11.9(6)
C6 C5 C13 C14 -171.7(3)
O4 C13 C14 N4 131.5(3)
C5 C13 C14 N4 -52.1(4)
O4 C13 C14 C15 -102.9(4)
C5 C13 C14 C15 73.4(4)
N1 C1 C21 C22 54.5(5)
C2 C1 C21 C22 -61.4(5)
N1 C1 C21 C23 -178.9(4)
C2 C1 C21 C23 65.2(5)
O8 C25 C26 C27 -64.3(6)
O8 C25 C26 C31 112.5(5)
C31 C26 C27 C28 2.1(10)
C25 C26 C27 C28 179.0(6)
C26 C27 C28 C29 -3.1(12)
C27 C28 C29 C30 2.5(11)
C28 C29 C30 C31 -1.0(10)
C29 C30 C31 C26 0.2(9)
C27 C26 C31 C30 -0.7(8)
C25 C26 C31 C30 -177.6(5)
C21 C1 N1 N2 -160.1(3)
C2 C1 N1 N2 -34.6(3)
C21 C1 N1 C6 83.5(4)
C2 C1 N1 C6 -151.0(3)
C7 C6 N1 N2 130.8(3)
C5 C6 N1 N2 8.5(3)
C7 C6 N1 C1 -113.1(3)
C5 C6 N1 C1 124.6(3)
C5 C4 N2 C3 -147.5(4)
C5 C4 N2 N1 4.5(4)
O1 C3 N2 C4 -28.2(8)
C2 C3 N2 C4 150.0(4)
O1 C3 N2 N1 -179.9(5)
C2 C3 N2 N1 -1.7(4)
C1 N1 N2 C4 -133.7(3)
C6 N1 N2 C4 -8.4(4)
C1 N1 N2 C3 24.0(4)
C6 N1 N2 C3 149.3(3)
C11 C10 N3 O3 -5.7(8)
C9 C10 N3 O3 171.8(6)
C11 C10 N3 O2 179.8(6)
C9 C10 N3 O2 -2.8(8)
O5 C16 N4 C14 -0.8(6)
O6 C16 N4 C14 -179.9(3)
C15 C14 N4 C16 153.8(4)
C13 C14 N4 C16 -81.4(4)
O7 C24 N5 C2 -8.2(7)
O8 C24 N5 C2 172.9(4)
C3 C2 N5 C24 -82.7(5)
C1 C2 N5 C24 160.0(4)
O5 C16 O6 C17 0.9(6)
N4 C16 O6 C17 -180.0(4)
C20 C17 O6 C16 -65.8(5)
C19 C17 O6 C16 176.7(5)
C18 C17 O6 C16 58.7(5)
O7 C24 O8 C25 4.7(7)
N5 C24 O8 C25 -176.4(4)
C26 C25 O8 C24 -171.9(4)
